data_7123513
loop_
_publ_author_name
'Barisic, Damir'
'Lebon, Jakob'
'Maichle-moessmer, Caecilia'
'Anwander, Reiner'

_publ_section_title
;
 Pentadienyl migration and abstraction in yttrium aluminabenzene complexes
 including a single-component catalyst for isoprene polymerization
;
_journal_name_full 'Chemical Communications'
_journal_paper_doi 10.1039/C9CC02857A
_journal_year 2019
_chemical_formula_sum 'C39 H77 Al N O2 Si2 Y'
_chemical_formula_weight 764.08
_chemical_properties_physical Air-sensitive,Moisture-sensitive
_space_group_crystal_system triclinic
_space_group_IT_number 2
_space_group_name_Hall '-P 1'
_space_group_name_H-M_alt 'P -1'
_symmetry_space_group_name_Hall '-P 1'
_symmetry_space_group_name_H-M 'P -1'
_atom_sites_solution_hydrogens mixed
_audit_creation_method SHELXL-2014/7
_audit_update_record
;
2019-04-11 deposited with the CCDC.    2019-05-22 downloaded from the CCDC.
;
_cell_angle_alpha 97.74(2)
_cell_angle_beta 98.209(16)
_cell_angle_gamma 107.16(2)
_cell_formula_units_Z 2
_cell_length_a 9.622(3)
_cell_length_b 14.892(9)
_cell_length_c 16.656(5)
_cell_measurement_reflns_used 9484
_cell_measurement_temperature 100(2)
_cell_measurement_theta_max 29.1811
_cell_measurement_theta_min 2.3683
_cell_volume 2217.2(17)
_computing_cell_refinement 'SAINT V8.37A (Bruker AXS Inc., 2015)'
_computing_data_collection 'Bruker Apex3'
_computing_data_reduction 'SAINT V8.37A (Bruker AXS Inc., 2015)'
_computing_structure_refinement 'SHELXL-2014/7 (Sheldrick, 2014)'
_computing_structure_solution 'XT, VERSION 2014/5,SHELXS-13 (Sheldrick 2008)'
_diffrn_ambient_temperature 100(2)
_diffrn_measured_fraction_theta_full 0.999
_diffrn_measured_fraction_theta_max 0.999
_diffrn_measurement_device_type 'Bruker APEX II DUO'
_diffrn_measurement_method 'omega scans'
_diffrn_radiation_type MoK\a
_diffrn_radiation_wavelength 0.71073
_diffrn_reflns_av_R_equivalents 0.0320
_diffrn_reflns_av_unetI/netI 0.0185
_diffrn_reflns_Laue_measured_fraction_full 0.999
_diffrn_reflns_Laue_measured_fraction_max 0.999
_diffrn_reflns_limit_h_max 12
_diffrn_reflns_limit_h_min -12
_diffrn_reflns_limit_k_max 19
_diffrn_reflns_limit_k_min -19
_diffrn_reflns_limit_l_max 22
_diffrn_reflns_limit_l_min -22
_diffrn_reflns_number 85846
_diffrn_reflns_point_group_measured_fraction_full 0.999
_diffrn_reflns_point_group_measured_fraction_max 0.999
_diffrn_reflns_theta_full 25.242
_diffrn_reflns_theta_max 28.281
_diffrn_reflns_theta_min 1.257
_diffrn_source 'ImuS-focus sealed tube'
_exptl_absorpt_coefficient_mu 1.419
_exptl_absorpt_correction_T_max 0.7458
_exptl_absorpt_correction_T_min 0.6387
_exptl_absorpt_correction_type multi-scan
_exptl_absorpt_process_details sadabs
_exptl_crystal_colour yellow
_exptl_crystal_density_diffrn 1.145
_exptl_crystal_description block
_exptl_crystal_F_000 828
_exptl_crystal_size_max 0.399
_exptl_crystal_size_mid 0.261
_exptl_crystal_size_min 0.222
_refine_diff_density_max 0.622
_refine_diff_density_min -0.448
_refine_diff_density_rms 0.050
_refine_ls_extinction_method none
_refine_ls_goodness_of_fit_ref 1.035
_refine_ls_hydrogen_treatment mixed
_refine_ls_matrix_type full
_refine_ls_number_parameters 470
_refine_ls_number_reflns 10987
_refine_ls_number_restraints 2
_refine_ls_restrained_S_all 1.117
_refine_ls_R_factor_all 0.0299
_refine_ls_R_factor_gt 0.0265
_refine_ls_shift/su_max 0.002
_refine_ls_shift/su_mean 0.000
_refine_ls_structure_factor_coef Fsqd
_refine_ls_weighting_details 'w=1/[\s^2^(Fo^2^)+(0.0386P)^2^+0.7728P] where P=(Fo^2^+2Fc^2^)/3'
_refine_ls_weighting_scheme calc
_refine_ls_wR_factor_gt 0.0669
_refine_ls_wR_factor_ref 0.0683
_reflns_Friedel_coverage 0.000
_reflns_number_gt 10199
_reflns_number_total 10987
_reflns_threshold_expression 'I > 2\s(I)'
_cod_data_source_file c9cc02857a2.cif
_cod_data_source_block 3_Mulmo_db156c_0m
_cod_depositor_comments
;
The following automatic conversions were performed:

'_exptl_absorpt_correction_type' value 'Multi-scan' changed to
'multi-scan' according to
/home/data/users/saulius/crontab/automatic-downloads/rss-feeds/RSC/lib/dictionaries/cif_core.dic
dictionary named 'cif_core.dic' version 2.4.2 from 2011-04-26.

Automatic conversion script
Id: cif_fix_values 4973 2017-02-22 13:04:09Z antanas 
;
_cod_original_cell_volume 2217.1(17)
_cod_database_code 7123513
_shelx_shelxl_version_number 2014/7
_shelx_space_group_comment
;
The symmetry employed for this shelxl refinement is uniquely defined
by the following loop, which should always be used as a source of
symmetry information in preference to the above space-group names.
They are only intended as comments.
;
_shelx_estimated_absorpt_t_min 0.601
_shelx_estimated_absorpt_t_max 0.744

loop_
_space_group_symop_operation_xyz
'x, y, z'
'-x, -y, -z'

loop_
_atom_site_label
_atom_site_type_symbol
_atom_site_fract_x
_atom_site_fract_y
_atom_site_fract_z
_atom_site_U_iso_or_equiv
_atom_site_adp_type
_atom_site_occupancy
_atom_site_site_symmetry_order
_atom_site_calc_flag
_atom_site_refinement_flags_posn
_atom_site_refinement_flags_adp
_atom_site_refinement_flags_occupancy
_atom_site_disorder_assembly
_atom_site_disorder_group
C1 C 0.24168(14) 0.32537(9) 0.24460(8) 0.0159(2) Uani 1 1 d . . . . .
H1A H -0.0137(19) 0.0981(12) 0.2525(10) 0.023(4) Uiso 1 1 d . . . . .
H1 H 0.184(2) 0.3683(13) 0.2491(11) 0.028 Uiso 1 1 d . U . . .
C2 C 0.19148(13) 0.25419(9) 0.17415(7) 0.0144(2) Uani 1 1 d . . . . .
C3 C 0.25938(14) 0.17964(9) 0.15966(7) 0.0148(2) Uani 1 1 d . . . . .
H3 H 0.1955 0.1193 0.1214 0.018 Uiso 1 1 calc R U . . .
C4 C 0.40447(13) 0.18032(9) 0.19639(7) 0.0139(2) Uani 1 1 d . . . . .
C5 C 0.48657(13) 0.24282(9) 0.26979(8) 0.0148(2) Uani 1 1 d . . . . .
H5 H 0.5818(18) 0.2343(11) 0.2895(10) 0.018 Uiso 1 1 d . U . . .
C6 C 0.46336(15) 0.10586(10) 0.14983(8) 0.02125(19) Uani 1 1 d . . . . .
C10 C 0.06321(14) 0.25081(10) 0.10404(8) 0.0185(2) Uani 1 1 d . . . . .
C11 C 0.13696(18) 0.28751(13) 0.03324(10) 0.0341(4) Uani 1 1 d . . . . .
H11A H 0.1923 0.2458 0.0142 0.051 Uiso 1 1 calc R U . . .
H11B H 0.2049 0.3529 0.0531 0.051 Uiso 1 1 calc R U . . .
H11C H 0.0605 0.2872 -0.0126 0.051 Uiso 1 1 calc R U . . .
C12 C -0.02525(19) 0.31545(13) 0.13135(10) 0.0346(4) Uani 1 1 d . . . . .
H12A H 0.0407 0.3818 0.1478 0.052 Uiso 1 1 calc R U . . .
H12B H -0.0686 0.2950 0.1783 0.052 Uiso 1 1 calc R U . . .
H12C H -0.1046 0.3110 0.0855 0.052 Uiso 1 1 calc R U . . .
C13 C -0.04759(16) 0.15013(11) 0.06972(9) 0.0275(3) Uani 1 1 d . . . . .
H13A H -0.1247 0.1537 0.0261 0.041 Uiso 1 1 calc R U . . .
H13B H -0.0932 0.1243 0.1142 0.041 Uiso 1 1 calc R U . . .
H13C H 0.0045 0.1082 0.0469 0.041 Uiso 1 1 calc R U . . .
C14 C 0.54728(16) 0.44211(10) 0.19049(8) 0.0201(3) Uani 1 1 d . . . . .
H14A H 0.461(2) 0.4399(12) 0.1536(11) 0.024 Uiso 1 1 d . U . . .
H14B H 0.5904(19) 0.4015(13) 0.1627(11) 0.024 Uiso 1 1 d . U . . .
C15 C 0.65036(14) 0.54284(9) 0.21531(8) 0.0185(2) Uani 1 1 d . . . . .
C16 C 0.60410(15) 0.62018(10) 0.21805(8) 0.0201(3) Uani 1 1 d . . . . .
H16 H 0.6777 0.6809 0.2377 0.024 Uiso 1 1 calc R U . . .
C17 C 0.44914(15) 0.61960(10) 0.19328(8) 0.0200(3) Uani 1 1 d . . . . .
C18 C 0.34242(16) 0.57791(10) 0.23193(9) 0.0246(3) Uani 1 1 d . . . . .
H18A H 0.3645 0.5476 0.2765 0.030 Uiso 1 1 calc R U . . .
H18B H 0.2442 0.5785 0.2149 0.030 Uiso 1 1 calc R U . . .
C19 C 0.42229(16) 0.67040(11) 0.12071(9) 0.0246(3) Uani 1 1 d . . . . .
C20 C 0.4695(2) 0.62370(14) 0.04562(10) 0.0386(4) Uani 1 1 d . . . . .
H20A H 0.4565 0.6570 -0.0004 0.058 Uiso 1 1 calc R U . . .
H20B H 0.4081 0.5563 0.0292 0.058 Uiso 1 1 calc R U . . .
H20C H 0.5739 0.6280 0.0602 0.058 Uiso 1 1 calc R U . . .
C21 C 0.25958(19) 0.66346(14) 0.09637(11) 0.0379(4) Uani 1 1 d . . . . .
H21A H 0.2481 0.6974 0.0506 0.057 Uiso 1 1 calc R U . . .
H21B H 0.2277 0.6925 0.1438 0.057 Uiso 1 1 calc R U . . .
H21C H 0.1987 0.5961 0.0791 0.057 Uiso 1 1 calc R U . . .
C22 C 0.51605(19) 0.77645(12) 0.14496(11) 0.0344(4) Uani 1 1 d . . . . .
H22A H 0.4954 0.8097 0.1000 0.052 Uiso 1 1 calc R U . . .
H22B H 0.6214 0.7821 0.1552 0.052 Uiso 1 1 calc R U . . .
H22C H 0.4912 0.8052 0.1951 0.052 Uiso 1 1 calc R U . . .
C23 C 0.81778(16) 0.55617(11) 0.23157(10) 0.0260(3) Uani 1 1 d . . . . .
C24 C 0.86364(19) 0.54163(15) 0.14703(12) 0.0405(4) Uani 1 1 d . . . . .
H24A H 0.8039 0.4782 0.1154 0.061 Uiso 1 1 calc R U . . .
H24B H 0.9688 0.5467 0.1553 0.061 Uiso 1 1 calc R U . . .
H24C H 0.8474 0.5908 0.1167 0.061 Uiso 1 1 calc R U . . .
C25 C 0.9130(2) 0.65526(14) 0.28070(16) 0.0530(6) Uani 1 1 d . . . . .
H25A H 1.0174 0.6585 0.2908 0.079 Uiso 1 1 calc R U . . .
H25B H 0.8815 0.6663 0.3336 0.079 Uiso 1 1 calc R U . . .
H25C H 0.9009 0.7043 0.2491 0.079 Uiso 1 1 calc R U . . .
C26 C 0.85383(19) 0.48221(13) 0.27992(10) 0.0324(3) Uani 1 1 d . . . . .
H26A H 0.7940 0.4176 0.2508 0.049 Uiso 1 1 calc R U . . .
H26B H 0.8312 0.4930 0.3353 0.049 Uiso 1 1 calc R U . . .
H26C H 0.9593 0.4890 0.2845 0.049 Uiso 1 1 calc R U . . .
C27 C 0.54628(17) 0.45936(10) 0.39180(9) 0.0260(3) Uani 1 1 d . . . . .
H27A H 0.6384 0.4497 0.4162 0.039 Uiso 1 1 calc R U . . .
H27B H 0.4735 0.4430 0.4275 0.039 Uiso 1 1 calc R U . . .
H27C H 0.5662 0.5265 0.3863 0.039 Uiso 1 1 calc R U . . .
C28 C -0.07082(17) -0.07325(11) 0.15568(9) 0.0266(3) Uani 1 1 d . . . . .
H28A H -0.1646 -0.0696 0.1269 0.040 Uiso 1 1 calc R U . . .
H28B H -0.0818 -0.1398 0.1604 0.040 Uiso 1 1 calc R U . . .
H28C H 0.0073 -0.0502 0.1245 0.040 Uiso 1 1 calc R U . . .
C29 C -0.17108(16) -0.04242(11) 0.31948(9) 0.0252(3) Uani 1 1 d . . . . .
H29A H -0.2642 -0.0382 0.2904 0.038 Uiso 1 1 calc R U . . .
H29B H -0.1453 -0.0034 0.3751 0.038 Uiso 1 1 calc R U . . .
H29C H -0.1828 -0.1092 0.3235 0.038 Uiso 1 1 calc R U . . .
C31 C 0.1401(2) -0.10702(13) 0.43387(10) 0.0357(4) Uani 1 1 d . . . . .
H31A H 0.0416 -0.1519 0.4082 0.053 Uiso 1 1 calc R U . . .
H31B H 0.1301 -0.0568 0.4750 0.053 Uiso 1 1 calc R U . . .
H31C H 0.2002 -0.1413 0.4609 0.053 Uiso 1 1 calc R U . . .
C32 C 0.33327(16) 0.17526(11) 0.51940(8) 0.0245(3) Uani 1 1 d . . . . .
H32A H 0.3361 0.1095 0.5203 0.029 Uiso 0.739(14) 1 calc R U P A 1
H32B H 0.2300 0.1754 0.5176 0.029 Uiso 0.739(14) 1 calc R U P A 1
H32C H 0.2925 0.1045 0.5070 0.029 Uiso 0.261(14) 1 calc R U P A 2
H32D H 0.2530 0.2009 0.5314 0.029 Uiso 0.261(14) 1 calc R U P A 2
C33 C 0.4369(4) 0.2451(3) 0.59430(19) 0.0238(6) Uani 0.739(14) 1 d . . P A 1
H33A H 0.4541 0.2114 0.6403 0.029 Uiso 0.739(14) 1 calc R U P A 1
H33B H 0.3951 0.2956 0.6134 0.029 Uiso 0.739(14) 1 calc R U P A 1
C33A C 0.4581(13) 0.2073(15) 0.5919(6) 0.046(4) Uani 0.261(14) 1 d . . P A 2
H33C H 0.4945 0.1539 0.6035 0.056 Uiso 0.261(14) 1 calc R U P A 2
H33D H 0.4275 0.2337 0.6417 0.056 Uiso 0.261(14) 1 calc R U P A 2
C34 C 0.58129(18) 0.28789(13) 0.56405(9) 0.0332(4) Uani 1 1 d . . . . .
H34A H 0.6074 0.3583 0.5712 0.040 Uiso 0.739(14) 1 calc R U P A 1
H34B H 0.6639 0.2721 0.5951 0.040 Uiso 0.739(14) 1 calc R U P A 1
H34C H 0.5644 0.3506 0.5726 0.040 Uiso 0.261(14) 1 calc R U P A 2
H34D H 0.6826 0.2946 0.5922 0.040 Uiso 0.261(14) 1 calc R U P A 2
C35 C 0.55124(15) 0.24334(11) 0.47347(9) 0.0233(3) Uani 1 1 d . . . . .
H35A H 0.5975 0.2911 0.4411 0.028 Uiso 1 1 calc R U . . .
H35B H 0.5904 0.1890 0.4655 0.028 Uiso 1 1 calc R U . . .
C36 C 0.18389(17) 0.34365(12) 0.45837(11) 0.0332(4) Uani 1 1 d . . . . .
H36A H 0.2797 0.3755 0.4432 0.040 Uiso 1 1 calc R U . . .
H36B H 0.2029 0.3340 0.5161 0.040 Uiso 1 1 calc R U . . .
C37 C 0.08168(17) 0.40286(11) 0.44886(11) 0.0308(3) Uani 1 1 d . . . . .
H37A H 0.0948 0.4361 0.4015 0.037 Uiso 1 1 calc R U . . .
H37B H 0.0976 0.4506 0.4996 0.037 Uiso 1 1 calc R U . . .
C38 C -0.07046(17) 0.32696(11) 0.43349(10) 0.0282(3) Uani 1 1 d . . . . .
H38A H -0.0972 0.3093 0.4858 0.034 Uiso 1 1 calc R U . . .
H38B H -0.1481 0.3491 0.4049 0.034 Uiso 1 1 calc R U . . .
C39 C -0.04886(15) 0.24393(11) 0.37888(10) 0.0252(3) Uani 1 1 d . . . . .
H39A H -0.1133 0.1822 0.3880 0.030 Uiso 1 1 calc R U . . .
H39B H -0.0730 0.2478 0.3199 0.030 Uiso 1 1 calc R U . . .
Al1 Al 0.46593(4) 0.37540(3) 0.28012(2) 0.01516(8) Uani 1 1 d . . . . .
N1 N 0.15477(12) 0.02668(8) 0.31444(7) 0.0185(2) Uani 1 1 d . . . . .
Y1 Y 0.24560(2) 0.18619(2) 0.31462(2) 0.01236(4) Uani 1 1 d . . . . .
O1 O 0.39049(10) 0.21072(7) 0.44867(6) 0.01931(19) Uani 1 1 d . . . . .
O2 O 0.10706(10) 0.25243(7) 0.40253(6) 0.01961(19) Uani 1 1 d . . . . .
Si1 Si -0.01985(4) 0.00266(3) 0.26124(2) 0.01690(7) Uani 1 1 d . . . . .
Si2 Si 0.23294(5) -0.05137(3) 0.35226(3) 0.02683(9) Uani 1 1 d D . . . .
C30 C 0.2493(4) -0.1444(2) 0.2753(2) 0.0378(8) Uani 0.657(5) 1 d . . P B 1
H30A H 0.1511 -0.1811 0.2423 0.057 Uiso 0.657(5) 1 calc R U P B 1
H30B H 0.2915 -0.1872 0.3028 0.057 Uiso 0.657(5) 1 calc R U P B 1
H30C H 0.3143 -0.1151 0.2391 0.057 Uiso 0.657(5) 1 calc R U P B 1
H30 H 0.382(2) 0.009(2) 0.3939(18) 0.045 Uiso 0.739(14) 1 d D U P A 1
C7 C 0.6115(4) 0.1003(3) 0.1972(2) 0.02125(19) Uani 0.471(5) 1 d . . P C 1
H7A H 0.6417 0.0517 0.1649 0.032 Uiso 0.471(5) 1 calc R U P C 1
H7B H 0.5973 0.0830 0.2509 0.032 Uiso 0.471(5) 1 calc R U P C 1
H7C H 0.6886 0.1626 0.2056 0.032 Uiso 0.471(5) 1 calc R U P C 1
C8 C 0.3515(4) 0.0034(3) 0.1304(3) 0.02125(19) Uani 0.471(5) 1 d . . P C 1
H8A H 0.2615 0.0020 0.0935 0.032 Uiso 0.471(5) 1 calc R U P C 1
H8B H 0.3261 -0.0158 0.1818 0.032 Uiso 0.471(5) 1 calc R U P C 1
H8C H 0.3958 -0.0409 0.1035 0.032 Uiso 0.471(5) 1 calc R U P C 1
C9 C 0.4960(5) 0.1374(3) 0.0676(2) 0.02125(19) Uani 0.471(5) 1 d . . P C 1
H9A H 0.5401 0.0943 0.0387 0.032 Uiso 0.471(5) 1 calc R U P C 1
H9B H 0.5652 0.2029 0.0793 0.032 Uiso 0.471(5) 1 calc R U P C 1
H9C H 0.4034 0.1351 0.0328 0.032 Uiso 0.471(5) 1 calc R U P C 1
C30A C 0.4262(5) -0.0153(3) 0.3871(3) 0.0280(12) Uani 0.343(5) 1 d . . P B 2
H30D H 0.4756 0.0293 0.3538 0.042 Uiso 0.343(5) 1 calc DR U P B 2
H30E H 0.4597 -0.0715 0.3816 0.042 Uiso 0.343(5) 1 calc R U P B 2
H30F H 0.4508 0.0164 0.4451 0.042 Uiso 0.343(5) 1 calc R U P B 2
C7A C 0.5746(4) 0.0782(3) 0.20758(19) 0.02125(19) Uani 0.529(5) 1 d . . P C 2
H7AA H 0.6036 0.0278 0.1770 0.032 Uiso 0.529(5) 1 calc R U P C 2
H7AB H 0.5294 0.0546 0.2530 0.032 Uiso 0.529(5) 1 calc R U P C 2
H7AC H 0.6624 0.1343 0.2299 0.032 Uiso 0.529(5) 1 calc R U P C 2
H30G H 0.253(9) -0.120(6) 0.304(5) 0.026 Uiso 0.261(14) 1 d . U P A 2
C8A C 0.3373(3) 0.0133(2) 0.1055(2) 0.02125(19) Uani 0.529(5) 1 d . . P C 2
H8AA H 0.2769 0.0273 0.0593 0.032 Uiso 0.529(5) 1 calc R U P C 2
H8AB H 0.2750 -0.0110 0.1446 0.032 Uiso 0.529(5) 1 calc R U P C 2
H8AC H 0.3803 -0.0351 0.0845 0.032 Uiso 0.529(5) 1 calc R U P C 2
C9A C 0.5373(4) 0.1550(2) 0.0837(2) 0.02125(19) Uani 0.529(5) 1 d . . P C 2
H9AA H 0.5772 0.1114 0.0519 0.032 Uiso 0.529(5) 1 calc R U P C 2
H9AB H 0.6181 0.2135 0.1108 0.032 Uiso 0.529(5) 1 calc R U P C 2
H9AC H 0.4637 0.1712 0.0466 0.032 Uiso 0.529(5) 1 calc R U P C 2

loop_
_atom_site_aniso_label
_atom_site_aniso_U_11
_atom_site_aniso_U_22
_atom_site_aniso_U_33
_atom_site_aniso_U_23
_atom_site_aniso_U_13
_atom_site_aniso_U_12
C1 0.0172(6) 0.0148(6) 0.0155(6) 0.0020(5) 0.0022(5) 0.0060(5)
C2 0.0132(5) 0.0164(6) 0.0129(5) 0.0040(4) 0.0030(4) 0.0032(4)
C3 0.0148(6) 0.0145(5) 0.0123(5) -0.0007(4) 0.0019(4) 0.0024(4)
C4 0.0147(5) 0.0136(5) 0.0139(5) 0.0034(4) 0.0055(4) 0.0037(4)
C5 0.0124(5) 0.0157(6) 0.0150(5) 0.0025(4) 0.0024(4) 0.0027(4)
C6 0.0224(5) 0.0229(5) 0.0203(5) 0.0019(4) 0.0067(4) 0.0097(4)
C10 0.0164(6) 0.0235(6) 0.0148(6) 0.0040(5) 0.0000(5) 0.0063(5)
C11 0.0272(8) 0.0500(10) 0.0223(7) 0.0176(7) 0.0012(6) 0.0050(7)
C12 0.0319(8) 0.0445(9) 0.0293(8) -0.0015(7) -0.0072(6) 0.0250(7)
C13 0.0202(7) 0.0300(8) 0.0252(7) 0.0023(6) -0.0069(5) 0.0036(6)
C14 0.0237(7) 0.0175(6) 0.0167(6) 0.0026(5) 0.0036(5) 0.0035(5)
C15 0.0179(6) 0.0195(6) 0.0167(6) 0.0060(5) 0.0030(5) 0.0031(5)
C16 0.0190(6) 0.0181(6) 0.0210(6) 0.0046(5) 0.0014(5) 0.0033(5)
C17 0.0204(6) 0.0193(6) 0.0187(6) 0.0024(5) 0.0013(5) 0.0055(5)
C18 0.0222(7) 0.0247(7) 0.0257(7) 0.0064(6) 0.0049(5) 0.0049(6)
C19 0.0230(7) 0.0307(7) 0.0212(7) 0.0091(6) 0.0024(5) 0.0094(6)
C20 0.0470(10) 0.0524(11) 0.0219(7) 0.0112(7) 0.0088(7) 0.0211(9)
C21 0.0283(8) 0.0534(11) 0.0340(9) 0.0167(8) -0.0011(7) 0.0157(8)
C22 0.0365(9) 0.0311(8) 0.0378(9) 0.0173(7) 0.0031(7) 0.0112(7)
C23 0.0194(7) 0.0258(7) 0.0333(8) 0.0106(6) 0.0022(6) 0.0073(6)
C24 0.0267(8) 0.0622(12) 0.0474(10) 0.0334(9) 0.0183(7) 0.0206(8)
C25 0.0222(8) 0.0323(9) 0.0890(16) 0.0033(10) -0.0159(9) 0.0018(7)
C26 0.0338(8) 0.0413(9) 0.0310(8) 0.0153(7) 0.0063(6) 0.0214(7)
C27 0.0317(8) 0.0209(7) 0.0165(6) -0.0015(5) 0.0020(5) -0.0015(6)
C28 0.0273(7) 0.0226(7) 0.0225(7) -0.0020(5) 0.0047(6) -0.0002(6)
C29 0.0223(7) 0.0263(7) 0.0250(7) 0.0063(6) 0.0078(5) 0.0025(6)
C31 0.0483(10) 0.0341(9) 0.0285(8) 0.0143(7) 0.0102(7) 0.0142(8)
C32 0.0247(7) 0.0310(7) 0.0164(6) 0.0075(5) 0.0042(5) 0.0053(6)
C33 0.0274(12) 0.0269(14) 0.0165(10) 0.0029(9) 0.0005(8) 0.0102(10)
C33A 0.028(4) 0.077(10) 0.018(3) 0.013(5) 0.001(3) -0.008(5)
C34 0.0268(8) 0.0412(9) 0.0201(7) 0.0017(6) -0.0026(6) -0.0012(7)
C35 0.0151(6) 0.0316(7) 0.0210(6) 0.0050(5) -0.0007(5) 0.0062(5)
C36 0.0238(7) 0.0315(8) 0.0358(8) -0.0149(7) -0.0020(6) 0.0093(6)
C37 0.0276(8) 0.0230(7) 0.0393(9) -0.0005(6) 0.0001(6) 0.0099(6)
C38 0.0227(7) 0.0303(8) 0.0348(8) 0.0030(6) 0.0085(6) 0.0134(6)
C39 0.0143(6) 0.0279(7) 0.0303(7) -0.0010(6) 0.0033(5) 0.0053(5)
Al1 0.01664(18) 0.01247(17) 0.01272(17) 0.00035(13) 0.00116(14) 0.00088(14)
N1 0.0178(5) 0.0160(5) 0.0196(5) 0.0029(4) 0.0031(4) 0.0026(4)
Y1 0.01132(6) 0.01306(6) 0.01116(6) 0.00056(4) 0.00175(4) 0.00255(4)
O1 0.0145(4) 0.0265(5) 0.0145(4) 0.0036(4) 0.0015(3) 0.0037(4)
O2 0.0142(4) 0.0234(5) 0.0184(4) -0.0037(4) 0.0012(3) 0.0062(4)
Si1 0.01642(16) 0.01488(16) 0.01585(16) 0.00105(13) 0.00303(13) 0.00055(13)
Si2 0.0290(2) 0.0301(2) 0.0276(2) 0.01311(17) 0.00768(16) 0.01447(17)
C30 0.0572(18) 0.0252(13) 0.0433(17) 0.0110(11) 0.0230(14) 0.0233(13)
C7 0.0224(5) 0.0229(5) 0.0203(5) 0.0019(4) 0.0067(4) 0.0097(4)
C8 0.0224(5) 0.0229(5) 0.0203(5) 0.0019(4) 0.0067(4) 0.0097(4)
C9 0.0224(5) 0.0229(5) 0.0203(5) 0.0019(4) 0.0067(4) 0.0097(4)
C30A 0.024(2) 0.026(2) 0.040(3) 0.0152(19) 0.0036(18) 0.0126(17)
C7A 0.0224(5) 0.0229(5) 0.0203(5) 0.0019(4) 0.0067(4) 0.0097(4)
C8A 0.0224(5) 0.0229(5) 0.0203(5) 0.0019(4) 0.0067(4) 0.0097(4)
C9A 0.0224(5) 0.0229(5) 0.0203(5) 0.0019(4) 0.0067(4) 0.0097(4)

loop_
_atom_type_symbol
_atom_type_description
_atom_type_scat_dispersion_real
_atom_type_scat_dispersion_imag
_atom_type_scat_source
C C 0.0033 0.0016 'International Tables Vol C Tables 4.2.6.8 and 6.1.1.4'
H H 0.0000 0.0000 'International Tables Vol C Tables 4.2.6.8 and 6.1.1.4'
Al Al 0.0645 0.0514 'International Tables Vol C Tables 4.2.6.8 and 6.1.1.4'
N N 0.0061 0.0033 'International Tables Vol C Tables 4.2.6.8 and 6.1.1.4'
Y Y -2.7962 3.5667 'International Tables Vol C Tables 4.2.6.8 and 6.1.1.4'
O O 0.0106 0.0060 'International Tables Vol C Tables 4.2.6.8 and 6.1.1.4'
Si Si 0.0817 0.0704 'International Tables Vol C Tables 4.2.6.8 and 6.1.1.4'

loop_
_geom_angle_atom_site_label_1
_geom_angle_atom_site_label_2
_geom_angle_atom_site_label_3
_geom_angle
C2 C1 Al1 113.80(9)
C2 C1 Y1 82.58(8)
Al1 C1 Y1 87.48(5)
C2 C1 H1 114.4(11)
Al1 C1 H1 120.6(11)
Y1 C1 H1 130.9(11)
C1 C2 C3 122.03(11)
C1 C2 C10 122.51(11)
C3 C2 C10 115.42(11)
C1 C2 Y1 66.89(8)
C3 C2 Y1 69.53(7)
C10 C2 Y1 141.94(8)
C4 C3 C2 128.09(11)
C4 C3 Y1 76.98(7)
C2 C3 Y1 78.75(7)
C4 C3 H3 115.9
C2 C3 H3 115.9
Y1 C3 H3 115.9
C5 C4 C3 122.45(11)
C5 C4 C6 122.17(11)
C3 C4 C6 115.37(11)
C5 C4 Y1 66.96(7)
C3 C4 Y1 71.32(7)
C6 C4 Y1 136.96(9)
C4 C5 Al1 113.92(9)
C4 C5 Y1 81.67(8)
Al1 C5 Y1 88.58(5)
C4 C5 H5 114.4(9)
Al1 C5 H5 120.7(9)
Y1 C5 H5 130.3(9)
C7A C6 C9A 110.65(18)
C7A C6 C8A 108.18(18)
C9A C6 C8A 108.38(17)
C8 C6 C9 108.94(19)
C7A C6 C4 111.80(15)
C9A C6 C4 105.35(15)
C8 C6 C4 112.89(16)
C8A C6 C4 112.43(15)
C9 C6 C4 107.71(16)
C8 C6 C7 106.95(19)
C9 C6 C7 106.45(19)
C4 C6 C7 113.64(16)
C12 C10 C13 107.44(13)
C12 C10 C11 108.53(13)
C13 C10 C11 108.03(12)
C12 C10 C2 112.27(11)
C13 C10 C2 114.13(11)
C11 C10 C2 106.25(11)
C10 C11 H11A 109.5
C10 C11 H11B 109.5
H11A C11 H11B 109.5
C10 C11 H11C 109.5
H11A C11 H11C 109.5
H11B C11 H11C 109.5
C10 C12 H12A 109.5
C10 C12 H12B 109.5
H12A C12 H12B 109.5
C10 C12 H12C 109.5
H12A C12 H12C 109.5
H12B C12 H12C 109.5
C10 C13 H13A 109.5
C10 C13 H13B 109.5
H13A C13 H13B 109.5
C10 C13 H13C 109.5
H13A C13 H13C 109.5
H13B C13 H13C 109.5
C15 C14 Al1 118.00(9)
C15 C14 H14A 110.1(10)
Al1 C14 H14A 103.7(10)
C15 C14 H14B 112.0(11)
Al1 C14 H14B 105.6(11)
H14A C14 H14B 106.6(15)
C16 C15 C14 123.37(13)
C16 C15 C23 119.78(12)
C14 C15 C23 116.68(12)
C15 C16 C17 126.32(13)
C15 C16 H16 116.8
C17 C16 H16 116.8
C18 C17 C16 121.61(13)
C18 C17 C19 123.10(13)
C16 C17 C19 115.28(12)
C17 C18 H18A 120.0
C17 C18 H18B 120.0
H18A C18 H18B 120.0
C21 C19 C22 108.58(14)
C21 C19 C20 108.53(13)
C22 C19 C20 109.33(14)
C21 C19 C17 112.40(13)
C22 C19 C17 109.24(12)
C20 C19 C17 108.71(13)
C19 C20 H20A 109.5
C19 C20 H20B 109.5
H20A C20 H20B 109.5
C19 C20 H20C 109.5
H20A C20 H20C 109.5
H20B C20 H20C 109.5
C19 C21 H21A 109.5
C19 C21 H21B 109.5
H21A C21 H21B 109.5
C19 C21 H21C 109.5
H21A C21 H21C 109.5
H21B C21 H21C 109.5
C19 C22 H22A 109.5
C19 C22 H22B 109.5
H22A C22 H22B 109.5
C19 C22 H22C 109.5
H22A C22 H22C 109.5
H22B C22 H22C 109.5
C25 C23 C26 106.92(14)
C25 C23 C24 108.90(16)
C26 C23 C24 108.26(13)
C25 C23 C15 113.31(13)
C26 C23 C15 111.80(12)
C24 C23 C15 107.52(12)
C23 C24 H24A 109.5
C23 C24 H24B 109.5
H24A C24 H24B 109.5
C23 C24 H24C 109.5
H24A C24 H24C 109.5
H24B C24 H24C 109.5
C23 C25 H25A 109.5
C23 C25 H25B 109.5
H25A C25 H25B 109.5
C23 C25 H25C 109.5
H25A C25 H25C 109.5
H25B C25 H25C 109.5
C23 C26 H26A 109.5
C23 C26 H26B 109.5
H26A C26 H26B 109.5
C23 C26 H26C 109.5
H26A C26 H26C 109.5
H26B C26 H26C 109.5
Al1 C27 H27A 109.5
Al1 C27 H27B 109.5
H27A C27 H27B 109.5
Al1 C27 H27C 109.5
H27A C27 H27C 109.5
H27B C27 H27C 109.5
Si1 C28 H28A 109.5
Si1 C28 H28B 109.5
H28A C28 H28B 109.5
Si1 C28 H28C 109.5
H28A C28 H28C 109.5
H28B C28 H28C 109.5
Si1 C29 H29A 109.5
Si1 C29 H29B 109.5
H29A C29 H29B 109.5
Si1 C29 H29C 109.5
H29A C29 H29C 109.5
H29B C29 H29C 109.5
Si2 C31 H31A 109.5
Si2 C31 H31B 109.5
H31A C31 H31B 109.5
Si2 C31 H31C 109.5
H31A C31 H31C 109.5
H31B C31 H31C 109.5
O1 C32 C33A 108.0(4)
O1 C32 C33 104.28(16)
O1 C32 H32A 110.9
C33 C32 H32A 110.9
O1 C32 H32B 110.9
C33 C32 H32B 110.9
H32A C32 H32B 108.9
O1 C32 H32C 110.1
C33A C32 H32C 110.1
O1 C32 H32D 110.1
C33A C32 H32D 110.1
H32C C32 H32D 108.4
C32 C33 C34 104.7(2)
C32 C33 H33A 110.8
C34 C33 H33A 110.8
C32 C33 H33B 110.8
C34 C33 H33B 110.8
H33A C33 H33B 108.9
C32 C33A C34 103.5(7)
C32 C33A H33C 111.1
C34 C33A H33C 111.1
C32 C33A H33D 111.1
C34 C33A H33D 111.1
H33C C33A H33D 109.0
C35 C34 C33 105.60(16)
C35 C34 C33A 98.0(5)
C35 C34 H34A 110.6
C33 C34 H34A 110.6
C35 C34 H34B 110.6
C33 C34 H34B 110.6
H34A C34 H34B 108.8
C35 C34 H34C 112.2
C33A C34 H34C 112.2
C35 C34 H34D 112.2
C33A C34 H34D 112.2
H34C C34 H34D 109.8
O1 C35 C34 104.79(12)
O1 C35 H35A 110.8
C34 C35 H35A 110.8
O1 C35 H35B 110.8
C34 C35 H35B 110.8
H35A C35 H35B 108.9
O2 C36 C37 105.59(12)
O2 C36 H36A 110.6
C37 C36 H36A 110.6
O2 C36 H36B 110.6
C37 C36 H36B 110.6
H36A C36 H36B 108.8
C36 C37 C38 101.89(13)
C36 C37 H37A 111.4
C38 C37 H37A 111.4
C36 C37 H37B 111.4
C38 C37 H37B 111.4
H37A C37 H37B 109.3
C39 C38 C37 102.43(12)
C39 C38 H38A 111.3
C37 C38 H38A 111.3
C39 C38 H38B 111.3
C37 C38 H38B 111.3
H38A C38 H38B 109.2
O2 C39 C38 105.75(11)
O2 C39 H39A 110.6
C38 C39 H39A 110.6
O2 C39 H39B 110.6
C38 C39 H39B 110.6
H39A C39 H39B 108.7
C27 Al1 C14 111.47(7)
C27 Al1 C5 115.79(7)
C14 Al1 C5 110.86(6)
C27 Al1 C1 116.39(6)
C14 Al1 C1 107.03(6)
C5 Al1 C1 93.90(6)
C27 Al1 Y1 104.24(5)
C14 Al1 Y1 144.24(4)
C5 Al1 Y1 51.58(5)
C1 Al1 Y1 52.63(4)
Si1 N1 Si2 127.79(7)
Si1 N1 Y1 99.79(6)
Si2 N1 Y1 132.40(7)
N1 Y1 O1 90.29(4)
N1 Y1 O2 102.73(5)
O1 Y1 O2 77.19(4)
N1 Y1 C5 116.45(5)
O1 Y1 C5 85.44(4)
O2 Y1 C5 137.07(4)
N1 Y1 C1 148.70(4)
O1 Y1 C1 120.85(5)
O2 Y1 C1 82.96(5)
C5 Y1 C1 72.82(5)
N1 Y1 C3 99.32(4)
O1 Y1 C3 143.54(4)
O2 Y1 C3 133.15(4)
C5 Y1 C3 58.75(4)
C1 Y1 C3 58.28(5)
N1 Y1 C4 98.99(4)
O1 Y1 C4 112.22(4)
O2 Y1 C4 156.32(4)
C5 Y1 C4 31.37(4)
C1 Y1 C4 73.56(5)
C3 Y1 C4 31.70(4)
N1 Y1 C2 119.98(5)
O1 Y1 C2 148.40(4)
O2 Y1 C2 102.40(4)
C5 Y1 C2 73.47(4)
C1 Y1 C2 30.53(4)
C3 Y1 C2 31.72(4)
C4 Y1 C2 57.81(4)
N1 Y1 Si1 33.08(3)
O1 Y1 Si1 116.87(3)
O2 Y1 Si1 89.25(4)
C5 Y1 Si1 133.34(4)
C1 Y1 Si1 117.94(4)
C3 Y1 Si1 87.33(4)
C4 Y1 Si1 104.24(4)
C2 Y1 Si1 94.65(4)
N1 Y1 Al1 156.07(3)
O1 Y1 Al1 90.50(4)
O2 Y1 Al1 100.76(4)
C5 Y1 Al1 39.84(3)
C1 Y1 Al1 39.89(4)
C3 Y1 Al1 67.03(4)
C4 Y1 Al1 58.82(4)
C2 Y1 Al1 58.24(4)
Si1 Y1 Al1 152.428(18)
N1 Y1 H1A 60.4(4)
O1 Y1 H1A 133.6(4)
O2 Y1 H1A 75.8(4)
C5 Y1 H1A 138.4(4)
C1 Y1 H1A 92.3(4)
C3 Y1 H1A 80.2(4)
C4 Y1 H1A 107.6(4)
C2 Y1 H1A 74.7(4)
Si1 Y1 H1A 27.4(4)
Al1 Y1 H1A 131.2(4)
C35 O1 C32 105.68(10)
C35 O1 Y1 128.36(8)
C32 O1 Y1 124.76(8)
C36 O2 C39 108.91(11)
C36 O2 Y1 118.22(9)
C39 O2 Y1 124.60(8)
N1 Si1 C28 117.63(7)
N1 Si1 C29 115.25(7)
C28 Si1 C29 108.70(7)
N1 Si1 Y1 47.14(5)
C28 Si1 Y1 123.65(5)
C29 Si1 Y1 127.06(5)
N1 Si1 H1A 98.7(7)
C28 Si1 H1A 108.1(7)
C29 Si1 H1A 107.3(7)
Y1 Si1 H1A 51.7(7)
N1 Si2 C30A 119.49(15)
N1 Si2 C30 115.37(11)
N1 Si2 C31 112.83(7)
C30A Si2 C31 108.32(17)
C30 Si2 C31 109.60(12)
N1 Si2 H30 104.1(13)
C30 Si2 H30 108.1(13)
C31 Si2 H30 106.2(12)
N1 Si2 H30G 121(4)
C30A Si2 H30G 85(4)
C31 Si2 H30G 107(4)
Si2 C30 H30A 109.5
Si2 C30 H30B 109.5
H30A C30 H30B 109.5
Si2 C30 H30C 109.5
H30A C30 H30C 109.5
H30B C30 H30C 109.5
C6 C7 H7A 109.5
C6 C7 H7B 109.5
H7A C7 H7B 109.5
C6 C7 H7C 109.5
H7A C7 H7C 109.5
H7B C7 H7C 109.5
C6 C8 H8A 109.5
C6 C8 H8B 109.5
H8A C8 H8B 109.5
C6 C8 H8C 109.5
H8A C8 H8C 109.5
H8B C8 H8C 109.5
C6 C9 H9A 109.5
C6 C9 H9B 109.5
H9A C9 H9B 109.5
C6 C9 H9C 109.5
H9A C9 H9C 109.5
H9B C9 H9C 109.5
Si2 C30A H30D 109.5
Si2 C30A H30E 109.5
H30D C30A H30E 109.5
Si2 C30A H30F 109.5
H30D C30A H30F 109.5
H30E C30A H30F 109.5
C6 C7A H7AA 109.5
C6 C7A H7AB 109.5
H7AA C7A H7AB 109.5
C6 C7A H7AC 109.5
H7AA C7A H7AC 109.5
H7AB C7A H7AC 109.5
C6 C8A H8AA 109.5
C6 C8A H8AB 109.5
H8AA C8A H8AB 109.5
C6 C8A H8AC 109.5
H8AA C8A H8AC 109.5
H8AB C8A H8AC 109.5
C6 C9A H9AA 109.5
C6 C9A H9AB 109.5
H9AA C9A H9AB 109.5
C6 C9A H9AC 109.5
H9AA C9A H9AC 109.5
H9AB C9A H9AC 109.5

loop_
_geom_bond_atom_site_label_1
_geom_bond_atom_site_label_2
_geom_bond_distance
C1 C2 1.3908(18)
C1 Al1 2.0320(15)
C1 Y1 2.5183(17)
C1 H1 0.968(18)
C2 C3 1.4554(18)
C2 C10 1.5574(17)
C2 Y1 2.7150(14)
C3 C4 1.4386(17)
C3 Y1 2.5934(14)
C3 H3 1.0000
C4 C5 1.4031(18)
C4 C6 1.5546(19)
C4 Y1 2.6673(14)
C5 Al1 2.0288(18)
C5 Y1 2.4808(15)
C5 H5 0.978(16)
C6 C7A 1.521(3)
C6 C9A 1.545(3)
C6 C8 1.546(4)
C6 C8A 1.549(3)
C6 C9 1.551(4)
C6 C7 1.558(4)
C10 C12 1.528(2)
C10 C13 1.537(2)
C10 C11 1.542(2)
C11 H11A 0.9800
C11 H11B 0.9800
C11 H11C 0.9800
C12 H12A 0.9800
C12 H12B 0.9800
C12 H12C 0.9800
C13 H13A 0.9800
C13 H13B 0.9800
C13 H13C 0.9800
C14 C15 1.497(2)
C14 Al1 2.0255(15)
C14 H14A 0.946(18)
C14 H14B 0.938(18)
C15 C16 1.350(2)
C15 C23 1.543(2)
C16 C17 1.4863(19)
C16 H16 0.9500
C17 C18 1.332(2)
C17 C19 1.540(2)
C18 H18A 0.9500
C18 H18B 0.9500
C19 C21 1.529(2)
C19 C22 1.534(2)
C19 C20 1.539(2)
C20 H20A 0.9800
C20 H20B 0.9800
C20 H20C 0.9800
C21 H21A 0.9800
C21 H21B 0.9800
C21 H21C 0.9800
C22 H22A 0.9800
C22 H22B 0.9800
C22 H22C 0.9800
C23 C25 1.533(2)
C23 C26 1.538(2)
C23 C24 1.541(2)
C24 H24A 0.9800
C24 H24B 0.9800
C24 H24C 0.9800
C25 H25A 0.9800
C25 H25B 0.9800
C25 H25C 0.9800
C26 H26A 0.9800
C26 H26B 0.9800
C26 H26C 0.9800
C27 Al1 2.0032(16)
C27 H27A 0.9800
C27 H27B 0.9800
C27 H27C 0.9800
C28 Si1 1.8710(16)
C28 H28A 0.9800
C28 H28B 0.9800
C28 H28C 0.9800
C29 Si1 1.8738(15)
C29 H29A 0.9800
C29 H29B 0.9800
C29 H29C 0.9800
C31 Si2 1.8831(18)
C31 H31A 0.9800
C31 H31B 0.9800
C31 H31C 0.9800
C32 O1 1.4666(17)
C32 C33A 1.490(9)
C32 C33 1.521(3)
C32 H32A 0.9900
C32 H32B 0.9900
C32 H32C 0.9900
C32 H32D 0.9900
C33 C34 1.535(4)
C33 H33A 0.9900
C33 H33B 0.9900
C33A C34 1.590(11)
C33A H33C 0.9900
C33A H33D 0.9900
C34 C35 1.514(2)
C34 H34A 0.9900
C34 H34B 0.9900
C34 H34C 0.9900
C34 H34D 0.9900
C35 O1 1.4557(17)
C35 H35A 0.9900
C35 H35B 0.9900
C36 O2 1.4585(18)
C36 C37 1.508(2)
C36 H36A 0.9900
C36 H36B 0.9900
C37 C38 1.525(2)
C37 H37A 0.9900
C37 H37B 0.9900
C38 C39 1.517(2)
C38 H38A 0.9900
C38 H38B 0.9900
C39 O2 1.4587(17)
C39 H39A 0.9900
C39 H39B 0.9900
Al1 Y1 3.1656(15)
N1 Si1 1.6944(13)
N1 Si2 1.7004(14)
N1 Y1 2.2757(18)
Y1 O1 2.3776(11)
Y1 O2 2.4162(11)
Y1 Si1 3.0595(15)
Y1 H1A 2.446(17)
Si1 H1A 1.433(17)
Si2 C30A 1.761(4)
Si2 C30 1.815(3)
Si2 H30 1.461(17)
Si2 H30G 1.29(8)
C30 H30A 0.9800
C30 H30B 0.9800
C30 H30C 0.9800
C7 H7A 0.9800
C7 H7B 0.9800
C7 H7C 0.9800
C8 H8A 0.9800
C8 H8B 0.9800
C8 H8C 0.9800
C9 H9A 0.9800
C9 H9B 0.9800
C9 H9C 0.9800
C30A H30D 0.9800
C30A H30E 0.9800
C30A H30F 0.9800
C7A H7AA 0.9800
C7A H7AB 0.9800
C7A H7AC 0.9800
C8A H8AA 0.9800
C8A H8AB 0.9800
C8A H8AC 0.9800
C9A H9AA 0.9800
C9A H9AB 0.9800
C9A H9AC 0.9800
